data_1561734
loop_
_publ_author_name
'Zhang, Jinfang'
'Wang, Chao'
'Wang, Yinlin'
'Chen, Weitao'
'Cifuentes, Marie P.'
'Humphrey, Mark G.'
'Zhang, Chi'

_publ_section_title
;
 Single cyanide-bridged Mo(W)/S/Cu cluster-based coordination polymers:
 Reactant- and stoichiometry-dependent syntheses, effective photocatalytic
 properties
;
_journal_name_full 'Journal of Solid State Chemistry'
_journal_page_first 230
_journal_page_last 238
_journal_paper_doi 10.1016/j.jssc.2015.08.025
_journal_volume 231
_journal_year 2015
_chemical_formula_moiety 'C2 Cu3 N2 O S3 W, C16 H36 N'
_chemical_formula_sum 'C18 H36 Cu3 N3 O S3 W'
_chemical_formula_weight 781.20
_space_group_IT_number 14
_space_group_name_Hall '-P 2ybc'
_space_group_name_H-M_alt 'P 1 21/c 1'
_symmetry_cell_setting monoclinic
_symmetry_space_group_name_Hall '-P 2ybc'
_symmetry_space_group_name_H-M 'P 1 21/c 1'
_atom_sites_solution_hydrogens geom
_atom_sites_solution_primary direct
_atom_sites_solution_secondary difmap
_audit_creation_method SHELXL-97
_cell_angle_alpha 90.00
_cell_angle_beta 100.21(3)
_cell_angle_gamma 90.00
_cell_formula_units_Z 8
_cell_length_a 29.179(6)
_cell_length_b 11.726(2)
_cell_length_c 16.300(3)
_cell_measurement_reflns_used 18821
_cell_measurement_temperature 150(2)
_cell_measurement_theta_max 28.9359
_cell_measurement_theta_min 2.1936
_cell_volume 5488.8(19)
_computing_cell_refinement 'CrystalClear (Rigaku Inc., 2008)'
_computing_data_collection 'CrystalClear (Rigaku Inc., 2008)'
_computing_data_reduction 'CrystalClear (Rigaku Inc., 2008)'
_computing_molecular_graphics 'SHELXL-97 (Sheldrick, 1997)'
_computing_publication_material 'SHELXL-97 (Sheldrick, 1997)'
_computing_structure_refinement 'SHELXL-97 (Sheldrick, 1997)'
_computing_structure_solution 'SHELXS-97 (Sheldrick, 1990)'
_diffrn_ambient_temperature 150(2)
_diffrn_measured_fraction_theta_full 0.991
_diffrn_measured_fraction_theta_max 0.991
_diffrn_measurement_device_type ' Saturn724+ (2x2 bin mode)'
_diffrn_measurement_method dtprofit.ref
_diffrn_radiation_monochromator graphite
_diffrn_radiation_source 'fine-focus sealed tube'
_diffrn_radiation_type MoK\a
_diffrn_radiation_wavelength 0.71073
_diffrn_reflns_av_R_equivalents 0.0441
_diffrn_reflns_av_sigmaI/netI 0.0640
_diffrn_reflns_limit_h_max 35
_diffrn_reflns_limit_h_min -29
_diffrn_reflns_limit_k_max 14
_diffrn_reflns_limit_k_min -12
_diffrn_reflns_limit_l_max 16
_diffrn_reflns_limit_l_min -19
_diffrn_reflns_number 25313
_diffrn_reflns_theta_full 25.50
_diffrn_reflns_theta_max 25.50
_diffrn_reflns_theta_min 2.33
_diffrn_standards_decay_% 0
_diffrn_standards_interval_time 0
_diffrn_standards_number 0
_exptl_absorpt_coefficient_mu 6.713
_exptl_absorpt_correction_T_max 0.41
_exptl_absorpt_correction_T_min 0.279
_exptl_absorpt_correction_type multi-scan
_exptl_absorpt_process_details 'CrystalClear (Rigaku Inc., 2008)'
_exptl_crystal_colour orange
_exptl_crystal_density_diffrn 1.891
_exptl_crystal_density_method 'not measured'
_exptl_crystal_description block
_exptl_crystal_F_000 3056
_exptl_crystal_size_max 0.21
_exptl_crystal_size_mid 0.17
_exptl_crystal_size_min 0.16
_refine_diff_density_max 1.014
_refine_diff_density_min -1.233
_refine_diff_density_rms 0.135
_refine_ls_extinction_method none
_refine_ls_goodness_of_fit_ref 1.153
_refine_ls_hydrogen_treatment constr
_refine_ls_matrix_type full
_refine_ls_number_parameters 523
_refine_ls_number_reflns 10117
_refine_ls_number_restraints 11
_refine_ls_restrained_S_all 1.169
_refine_ls_R_factor_all 0.0827
_refine_ls_R_factor_gt 0.0597
_refine_ls_shift/su_max 0.001
_refine_ls_shift/su_mean 0.000
_refine_ls_structure_factor_coef Fsqd
_refine_ls_weighting_details 'calc w=1/[\s^2^(Fo^2^)+(0.0192P)^2^+9.3698P] where P=(Fo^2^+2Fc^2^)/3'
_refine_ls_weighting_scheme calc
_refine_ls_wR_factor_gt 0.0872
_refine_ls_wR_factor_ref 0.0950
_reflns_number_gt 7890
_reflns_number_total 10117
_reflns_threshold_expression >2sigma(I)
_cod_data_source_file JSSC-2015-231-230.cif
_cod_data_source_block s4
_cod_original_cell_volume 5488.8(18)
_cod_original_sg_symbol_Hall -P2ybc
_cod_original_sg_symbol_H-M P21/c
_cod_database_code 1561734

loop_
_symmetry_equiv_pos_as_xyz
'x, y, z'
'-x, y+1/2, -z+1/2'
'-x, -y, -z'
'x, -y-1/2, z-1/2'

loop_
_atom_site_label
_atom_site_type_symbol
_atom_site_fract_x
_atom_site_fract_y
_atom_site_fract_z
_atom_site_U_iso_or_equiv
_atom_site_adp_type
_atom_site_occupancy
_atom_site_symmetry_multiplicity
_atom_site_calc_flag
_atom_site_refinement_flags
_atom_site_disorder_assembly
_atom_site_disorder_group
W1 W 0.362487(12) 0.53506(3) 0.20856(2) 0.03906(11) Uani 1 1 d . . .
Cu1 Cu 0.41047(4) 0.71125(9) 0.29494(7) 0.0514(3) Uani 1 1 d . . .
Cu2 Cu 0.37564(4) 0.62752(9) 0.06318(6) 0.0502(3) Uani 1 1 d . . .
Cu3 Cu 0.44303(4) 0.42741(10) 0.20980(7) 0.0577(3) Uani 1 1 d . . .
S1 S 0.35460(9) 0.71979(18) 0.17222(14) 0.0507(6) Uani 1 1 d . . .
S2 S 0.38379(9) 0.44092(19) 0.09982(14) 0.0548(6) Uani 1 1 d . . .
S3 S 0.42039(8) 0.5158(2) 0.31827(14) 0.0534(6) Uani 1 1 d . . .
O1 O 0.3114(2) 0.4795(5) 0.2324(4) 0.0599(17) Uani 1 1 d . . .
N1 N 0.3878(3) 0.7780(6) 0.3926(4) 0.047(2) Uani 0.50 1 d P . .
C1' C 0.3878(3) 0.7780(6) 0.3926(4) 0.047(2) Uani 0.50 1 d P . .
N2 N 0.5003(4) 0.8417(8) 0.2874(6) 0.072(3) Uani 0.50 1 d P . .
C2' C 0.5003(4) 0.8417(8) 0.2874(6) 0.072(3) Uani 0.50 1 d P . .
C1 C 0.3820(3) 0.8142(7) 0.4544(6) 0.064(2) Uani 0.50 1 d P . .
N1' N 0.3820(3) 0.8142(7) 0.4544(6) 0.064(2) Uani 0.50 1 d P . .
C2 C 0.4670(3) 0.7930(7) 0.2866(5) 0.059(2) Uani 0.50 1 d P . .
N2' N 0.4670(3) 0.7930(7) 0.2866(5) 0.059(2) Uani 0.50 1 d P . .
W2 W 0.136024(12) 1.02251(3) 0.30520(2) 0.04032(11) Uani 1 1 d . . .
Cu4 Cu 0.09020(4) 1.18743(9) 0.20271(6) 0.0494(3) Uani 1 1 d . . .
Cu5 Cu 0.12145(4) 1.14428(9) 0.43653(6) 0.0529(3) Uani 1 1 d . . .
Cu6 Cu 0.05413(4) 0.91966(9) 0.30238(7) 0.0557(3) Uani 1 1 d . . .
S4 S 0.14645(8) 1.21163(19) 0.32291(13) 0.0503(6) Uani 1 1 d . . .
S5 S 0.10870(9) 0.9532(2) 0.41680(13) 0.0550(6) Uani 1 1 d . . .
S6 S 0.08125(9) 0.99090(19) 0.19190(13) 0.0527(6) Uani 1 1 d . . .
O2 O 0.1877(2) 0.9572(5) 0.2961(4) 0.0698(19) Uani 1 1 d . . .
N3 N 0.1122(3) 1.2427(6) 0.1022(5) 0.052(2) Uani 0.50 1 d P . .
C3' C 0.1122(3) 1.2427(6) 0.1022(5) 0.052(2) Uani 0.50 1 d P . .
N4 N 0.0013(4) 1.3282(8) 0.2017(6) 0.077(3) Uani 0.50 1 d P . .
C4' C 0.0013(4) 1.3282(8) 0.2017(6) 0.077(3) Uani 0.50 1 d P . .
C3 C 0.1159(3) 1.2794(7) 0.0400(6) 0.070(3) Uani 0.50 1 d P . .
N3' N 0.1159(3) 1.2794(7) 0.0400(6) 0.070(3) Uani 0.50 1 d P . .
C4 C 0.0336(3) 1.2740(7) 0.2052(5) 0.057(2) Uani 0.50 1 d P . .
N4' N 0.0336(3) 1.2740(7) 0.2052(5) 0.057(2) Uani 0.50 1 d P . .
N5 N 0.3466(3) 1.1005(6) 0.2608(5) 0.062(2) Uani 1 1 d . . .
C5 C 0.3131(4) 1.0001(8) 0.2425(6) 0.071(3) Uani 1 1 d . . .
H5A H 0.3299 0.9358 0.2247 0.085 Uiso 1 1 calc R . .
H5B H 0.3028 0.9784 0.2937 0.085 Uiso 1 1 calc R . .
C6 C 0.2707(4) 1.0233(9) 0.1766(7) 0.082(3) Uani 1 1 d . . .
H6A H 0.2804 1.0587 0.1286 0.098 Uiso 1 1 calc R . .
H6B H 0.2503 1.0762 0.1985 0.098 Uiso 1 1 calc R . .
C7 C 0.2439(4) 0.9133(10) 0.1491(7) 0.092(4) Uani 1 1 d U . .
H7A H 0.2637 0.8631 0.1234 0.110 Uiso 1 1 calc R . .
H7B H 0.2368 0.8748 0.1980 0.110 Uiso 1 1 calc R . .
C8 C 0.1993(4) 0.9339(11) 0.0885(8) 0.106(4) Uani 1 1 d U . .
H8A H 0.1840 0.8624 0.0736 0.159 Uiso 1 1 calc R . .
H8B H 0.2061 0.9704 0.0394 0.159 Uiso 1 1 calc R . .
H8C H 0.1792 0.9820 0.1141 0.159 Uiso 1 1 calc R . .
C9 C 0.3852(4) 1.0631(9) 0.3303(6) 0.071(3) Uani 1 1 d . . .
H9A H 0.3991 0.9942 0.3127 0.086 Uiso 1 1 calc R . .
H9B H 0.3715 1.0438 0.3785 0.086 Uiso 1 1 calc R . .
C10 C 0.4235(5) 1.1497(11) 0.3568(8) 0.110(5) Uani 1 1 d . . .
H10A H 0.4372 1.1704 0.3088 0.132 Uiso 1 1 calc R . .
H10B H 0.4101 1.2180 0.3763 0.132 Uiso 1 1 calc R . .
C11 C 0.4613(5) 1.1065(13) 0.4245(9) 0.113(5) Uani 1 1 d . . .
H11A H 0.4478 1.0889 0.4732 0.136 Uiso 1 1 calc R . .
H11B H 0.4737 1.0363 0.4058 0.136 Uiso 1 1 calc R . .
C12 C 0.4990(6) 1.1859(15) 0.4479(11) 0.174(8) Uani 1 1 d . . .
H12A H 0.5218 1.1530 0.4911 0.260 Uiso 1 1 calc R . .
H12B H 0.4872 1.2550 0.4680 0.260 Uiso 1 1 calc R . .
H12C H 0.5131 1.2027 0.4003 0.260 Uiso 1 1 calc R . .
C13 C 0.3658(4) 1.1355(8) 0.1844(6) 0.072(3) Uani 1 1 d U . .
H13A H 0.3864 1.2001 0.1986 0.086 Uiso 1 1 calc R . .
H13B H 0.3402 1.1604 0.1418 0.086 Uiso 1 1 calc R . .
C14 C 0.3921(4) 1.0422(10) 0.1485(7) 0.094(4) Uani 1 1 d U . .
H14A H 0.4159 1.0112 0.1920 0.113 Uiso 1 1 calc R . .
H14B H 0.3709 0.9809 0.1275 0.113 Uiso 1 1 calc R . .
C15 C 0.4145(5) 1.0878(11) 0.0790(8) 0.116(5) Uani 1 1 d D . .
H15A H 0.3903 1.1098 0.0328 0.140 Uiso 1 1 calc R . .
H15B H 0.4322 1.1556 0.0982 0.140 Uiso 1 1 calc R . .
C16 C 0.4455(5) 1.0044(15) 0.0494(9) 0.165(7) Uani 1 1 d D . .
H16A H 0.4591 1.0376 0.0056 0.247 Uiso 1 1 calc R . .
H16B H 0.4279 0.9380 0.0287 0.247 Uiso 1 1 calc R . .
H16C H 0.4697 0.9830 0.0947 0.247 Uiso 1 1 calc R . .
C17 C 0.3219(4) 1.2042(7) 0.2890(7) 0.072(3) Uani 1 1 d . . .
H17A H 0.2981 1.2288 0.2431 0.086 Uiso 1 1 calc R . .
H17B H 0.3443 1.2657 0.3010 0.086 Uiso 1 1 calc R . .
C18 C 0.2990(4) 1.1864(9) 0.3656(7) 0.083(3) Uani 1 1 d . . .
H18A H 0.2743 1.1303 0.3531 0.099 Uiso 1 1 calc R . .
H18B H 0.3219 1.1579 0.4115 0.099 Uiso 1 1 calc R . .
C19 C 0.2791(5) 1.2986(10) 0.3903(8) 0.104(4) Uani 1 1 d . . .
H19A H 0.3033 1.3562 0.3983 0.125 Uiso 1 1 calc R . .
H19B H 0.2545 1.3239 0.3459 0.125 Uiso 1 1 calc R . .
C20 C 0.2598(5) 1.2847(12) 0.4692(9) 0.131(6) Uani 1 1 d . . .
H20A H 0.2473 1.3561 0.4837 0.197 Uiso 1 1 calc R . .
H20B H 0.2843 1.2609 0.5133 0.197 Uiso 1 1 calc R . .
H20C H 0.2356 1.2282 0.4610 0.197 Uiso 1 1 calc R . .
N6 N 0.1477(3) 0.5882(6) 0.2370(5) 0.069(2) Uani 1 1 d . . .
C21 C 0.1135(5) 0.6653(9) 0.1855(8) 0.091(4) Uani 1 1 d U . .
H21A H 0.1296 0.7078 0.1482 0.110 Uiso 1 1 calc R . .
H21B H 0.1025 0.7199 0.2223 0.110 Uiso 1 1 calc R . .
C22 C 0.0714(4) 0.6077(11) 0.1336(8) 0.099(4) Uani 1 1 d U . .
H22A H 0.0809 0.5504 0.0970 0.119 Uiso 1 1 calc R . .
H22B H 0.0521 0.5718 0.1690 0.119 Uiso 1 1 calc R . .
C23 C 0.0456(5) 0.7036(13) 0.0840(10) 0.143(6) Uani 1 1 d DU . .
H23A H 0.0424 0.7674 0.1204 0.172 Uiso 1 1 calc R . .
H23B H 0.0628 0.7292 0.0417 0.172 Uiso 1 1 calc R . .
C24 C -0.0001(6) 0.6631(16) 0.0448(12) 0.193(9) Uani 1 1 d DU . .
H24A H -0.0166 0.7234 0.0124 0.289 Uiso 1 1 calc R . .
H24B H -0.0172 0.6394 0.0871 0.289 Uiso 1 1 calc R . .
H24C H 0.0033 0.5997 0.0092 0.289 Uiso 1 1 calc R . .
C25 C 0.1704(4) 0.5093(8) 0.1817(6) 0.073(3) Uani 1 1 d . . .
H25A H 0.1915 0.4585 0.2171 0.088 Uiso 1 1 calc R . .
H25B H 0.1463 0.4627 0.1491 0.088 Uiso 1 1 calc R . .
C26 C 0.1972(4) 0.5693(10) 0.1225(7) 0.085(3) Uani 1 1 d U . .
H26A H 0.1758 0.6143 0.0829 0.101 Uiso 1 1 calc R . .
H26B H 0.2197 0.6209 0.1539 0.101 Uiso 1 1 calc R . .
C27 C 0.2220(4) 0.4855(10) 0.0759(7) 0.090(4) Uani 1 1 d U . .
H27A H 0.1996 0.4316 0.0467 0.108 Uiso 1 1 calc R . .
H27B H 0.2445 0.4430 0.1154 0.108 Uiso 1 1 calc R . .
C28 C 0.2471(4) 0.5441(12) 0.0133(8) 0.120(5) Uani 1 1 d . . .
H28A H 0.2623 0.4878 -0.0153 0.180 Uiso 1 1 calc R . .
H28B H 0.2699 0.5960 0.0421 0.180 Uiso 1 1 calc R . .
H28C H 0.2250 0.5854 -0.0263 0.180 Uiso 1 1 calc R . .
C29 C 0.1841(5) 0.6631(9) 0.2898(7) 0.090(4) Uani 1 1 d . . .
H29A H 0.1688 0.7075 0.3274 0.108 Uiso 1 1 calc R . .
H29B H 0.1961 0.7162 0.2533 0.108 Uiso 1 1 calc R . .
C30 C 0.2250(5) 0.5998(10) 0.3412(7) 0.095(4) Uani 1 1 d . . .
H30A H 0.2131 0.5434 0.3756 0.114 Uiso 1 1 calc R . .
H30B H 0.2418 0.5596 0.3037 0.114 Uiso 1 1 calc R . .
C31 C 0.2585(5) 0.6777(11) 0.3968(9) 0.126(5) Uani 1 1 d DU . .
H31A H 0.2417 0.7201 0.4331 0.151 Uiso 1 1 calc R . .
H31B H 0.2717 0.7320 0.3625 0.151 Uiso 1 1 calc R . .
C32 C 0.2977(5) 0.6106(13) 0.4495(9) 0.139(6) Uani 1 1 d DU . .
H32A H 0.3183 0.6622 0.4838 0.209 Uiso 1 1 calc R . .
H32B H 0.3147 0.5694 0.4137 0.209 Uiso 1 1 calc R . .
H32C H 0.2848 0.5578 0.4843 0.209 Uiso 1 1 calc R . .
C33 C 0.1241(4) 0.5121(8) 0.2914(7) 0.081(3) Uani 1 1 d . . .
H33A H 0.1026 0.4627 0.2556 0.097 Uiso 1 1 calc R . .
H33B H 0.1476 0.4639 0.3239 0.097 Uiso 1 1 calc R . .
C34 C 0.0979(6) 0.5716(11) 0.3501(9) 0.133(6) Uani 1 1 d . . .
H34A H 0.0727 0.6166 0.3193 0.159 Uiso 1 1 calc R . .
H34B H 0.1185 0.6220 0.3869 0.159 Uiso 1 1 calc R . .
C35 C 0.0782(7) 0.4767(13) 0.4016(10) 0.153(7) Uani 1 1 d D . .
H35A H 0.0601 0.4232 0.3636 0.183 Uiso 1 1 calc R . .
H35B H 0.1040 0.4351 0.4341 0.183 Uiso 1 1 calc R . .
C36 C 0.0488(7) 0.5237(16) 0.4582(12) 0.206(10) Uani 1 1 d D . .
H36A H 0.0367 0.4625 0.4872 0.309 Uiso 1 1 calc R . .
H36B H 0.0234 0.5656 0.4264 0.309 Uiso 1 1 calc R . .
H36C H 0.0670 0.5737 0.4978 0.309 Uiso 1 1 calc R . .

loop_
_atom_site_aniso_label
_atom_site_aniso_U_11
_atom_site_aniso_U_22
_atom_site_aniso_U_33
_atom_site_aniso_U_23
_atom_site_aniso_U_13
_atom_site_aniso_U_12
W1 0.0420(2) 0.0388(2) 0.0365(2) 0.00199(15) 0.00712(16) -0.00026(16)
Cu1 0.0562(7) 0.0539(7) 0.0451(7) -0.0059(5) 0.0116(5) -0.0091(6)
Cu2 0.0597(7) 0.0537(7) 0.0380(6) 0.0066(5) 0.0108(5) 0.0032(6)
Cu3 0.0554(7) 0.0538(7) 0.0650(8) 0.0047(6) 0.0136(6) 0.0156(6)
S1 0.0701(17) 0.0397(12) 0.0414(13) -0.0001(10) 0.0073(12) 0.0097(12)
S2 0.0724(17) 0.0448(13) 0.0464(14) -0.0065(10) 0.0087(12) 0.0083(12)
S3 0.0573(15) 0.0593(14) 0.0395(13) 0.0034(11) -0.0023(11) 0.0102(12)
O1 0.045(4) 0.071(4) 0.066(4) 0.011(3) 0.015(3) -0.014(3)
N1 0.073(6) 0.049(5) 0.026(4) -0.015(4) 0.024(4) -0.009(4)
C1' 0.073(6) 0.049(5) 0.026(4) -0.015(4) 0.024(4) -0.009(4)
N2 0.080(8) 0.073(7) 0.063(6) -0.006(5) 0.013(6) 0.005(6)
C2' 0.080(8) 0.073(7) 0.063(6) -0.006(5) 0.013(6) 0.005(6)
C1 0.071(7) 0.048(5) 0.073(7) 0.004(5) 0.018(5) -0.016(5)
N1' 0.071(7) 0.048(5) 0.073(7) 0.004(5) 0.018(5) -0.016(5)
C2 0.045(5) 0.073(6) 0.059(6) -0.009(5) 0.012(5) -0.031(5)
N2' 0.045(5) 0.073(6) 0.059(6) -0.009(5) 0.012(5) -0.031(5)
W2 0.0465(2) 0.0393(2) 0.0355(2) -0.00076(15) 0.00840(16) 0.00455(17)
Cu4 0.0605(7) 0.0468(6) 0.0409(6) 0.0056(5) 0.0090(5) 0.0056(6)
Cu5 0.0612(8) 0.0609(7) 0.0359(6) -0.0087(5) 0.0070(5) 0.0049(6)
Cu6 0.0592(8) 0.0498(6) 0.0574(7) -0.0014(5) 0.0085(6) -0.0120(6)
S4 0.0620(16) 0.0469(13) 0.0394(13) -0.0009(10) 0.0017(11) -0.0088(12)
S5 0.0721(17) 0.0565(14) 0.0367(13) 0.0063(10) 0.0103(12) -0.0081(13)
S6 0.0698(17) 0.0501(13) 0.0361(12) -0.0058(10) 0.0034(11) -0.0079(12)
O2 0.062(4) 0.081(5) 0.072(5) -0.005(4) 0.029(4) 0.030(4)
N3 0.085(7) 0.045(5) 0.029(4) 0.012(4) 0.016(4) -0.007(4)
C3' 0.085(7) 0.045(5) 0.029(4) 0.012(4) 0.016(4) -0.007(4)
N4 0.095(9) 0.075(7) 0.059(6) -0.004(5) 0.010(6) -0.003(6)
C4' 0.095(9) 0.075(7) 0.059(6) -0.004(5) 0.010(6) -0.003(6)
C3 0.073(7) 0.055(6) 0.078(7) -0.003(5) 0.002(6) -0.003(5)
N3' 0.073(7) 0.055(6) 0.078(7) -0.003(5) 0.002(6) -0.003(5)
C4 0.048(6) 0.064(6) 0.057(6) 0.002(4) 0.009(5) 0.024(5)
N4' 0.048(6) 0.064(6) 0.057(6) 0.002(4) 0.009(5) 0.024(5)
N5 0.075(6) 0.041(4) 0.073(6) 0.013(4) 0.021(5) 0.009(4)
C5 0.102(9) 0.045(6) 0.070(7) 0.005(5) 0.029(7) -0.007(6)
C6 0.100(9) 0.071(8) 0.076(8) -0.010(6) 0.023(7) -0.007(7)
C7 0.089(8) 0.101(9) 0.093(9) -0.020(7) 0.035(6) -0.007(8)
C8 0.087(9) 0.136(12) 0.097(10) -0.017(9) 0.021(7) -0.010(9)
C9 0.082(8) 0.061(7) 0.072(7) 0.016(6) 0.018(6) 0.003(6)
C10 0.093(10) 0.101(10) 0.122(12) 0.030(9) -0.016(9) -0.010(8)
C11 0.090(11) 0.134(13) 0.116(12) 0.041(10) 0.020(9) 0.013(9)
C12 0.109(14) 0.194(19) 0.196(19) 0.041(15) -0.035(13) -0.040(13)
C13 0.085(8) 0.066(6) 0.069(7) 0.026(5) 0.027(6) -0.004(6)
C14 0.116(10) 0.100(9) 0.079(8) 0.006(7) 0.050(8) 0.011(8)
C15 0.141(13) 0.121(11) 0.104(11) 0.000(9) 0.071(10) -0.002(10)
C16 0.150(16) 0.27(2) 0.091(11) 0.003(13) 0.057(11) 0.042(15)
C17 0.085(8) 0.037(5) 0.098(9) 0.005(5) 0.028(7) 0.003(5)
C18 0.118(10) 0.060(7) 0.076(8) -0.009(6) 0.033(7) 0.005(7)
C19 0.124(12) 0.088(9) 0.112(11) -0.013(8) 0.056(9) 0.010(8)
C20 0.136(13) 0.143(13) 0.128(12) -0.052(10) 0.056(11) -0.012(11)
N6 0.104(7) 0.038(4) 0.067(6) 0.003(4) 0.016(5) 0.000(5)
C21 0.127(11) 0.046(6) 0.105(10) 0.015(6) 0.030(8) 0.029(7)
C22 0.102(10) 0.105(10) 0.100(10) 0.019(7) 0.042(7) 0.021(7)
C23 0.122(12) 0.127(13) 0.171(16) 0.018(10) -0.002(11) 0.034(10)
C24 0.111(14) 0.22(2) 0.24(2) 0.054(17) -0.001(14) -0.008(13)
C25 0.093(9) 0.049(6) 0.070(7) -0.010(5) -0.004(6) 0.008(6)
C26 0.095(9) 0.092(8) 0.064(8) -0.005(6) 0.007(7) -0.001(7)
C27 0.071(8) 0.101(9) 0.090(9) -0.022(7) -0.007(7) -0.011(7)
C28 0.079(9) 0.170(15) 0.109(11) -0.032(10) 0.011(8) -0.031(10)
C29 0.122(11) 0.051(7) 0.098(10) -0.016(6) 0.024(8) -0.024(7)
C30 0.121(11) 0.077(8) 0.086(9) -0.016(7) 0.015(8) -0.023(8)
C31 0.161(15) 0.093(10) 0.121(13) -0.010(9) 0.019(10) -0.046(9)
C32 0.145(14) 0.157(15) 0.111(13) 0.000(10) 0.010(10) -0.068(11)
C33 0.108(10) 0.049(6) 0.085(8) 0.014(6) 0.016(7) 0.009(6)
C34 0.211(18) 0.086(10) 0.117(12) 0.013(9) 0.071(12) 0.009(11)
C35 0.22(2) 0.113(13) 0.142(15) 0.026(11) 0.080(14) 0.038(13)
C36 0.27(3) 0.18(2) 0.19(2) 0.030(16) 0.10(2) 0.027(19)

loop_
_atom_type_symbol
_atom_type_description
_atom_type_scat_dispersion_real
_atom_type_scat_dispersion_imag
_atom_type_scat_source
C C 0.0033 0.0016 'International Tables Vol C Tables 4.2.6.8 and 6.1.1.4'
H H 0.0000 0.0000 'International Tables Vol C Tables 4.2.6.8 and 6.1.1.4'
Cu Cu 0.3201 1.2651 'International Tables Vol C Tables 4.2.6.8 and 6.1.1.4'
N N 0.0061 0.0033 'International Tables Vol C Tables 4.2.6.8 and 6.1.1.4'
O O 0.0106 0.0060 'International Tables Vol C Tables 4.2.6.8 and 6.1.1.4'
S S 0.1246 0.1234 'International Tables Vol C Tables 4.2.6.8 and 6.1.1.4'
W W -0.8490 6.8722 'International Tables Vol C Tables 4.2.6.8 and 6.1.1.4'

loop_
_geom_angle_atom_site_label_1
_geom_angle_atom_site_label_2
_geom_angle_atom_site_label_3
_geom_angle
_geom_angle_site_symmetry_1
_geom_angle_site_symmetry_3
O1 W1 S3 109.8(2) . .
O1 W1 S1 111.7(2) . .
S3 W1 S1 109.56(9) . .
O1 W1 S2 111.0(2) . .
S3 W1 S2 107.58(9) . .
S1 W1 S2 107.03(8) . .
O1 W1 Cu3 127.8(2) . .
S3 W1 Cu3 53.67(7) . .
S1 W1 Cu3 120.51(7) . .
S2 W1 Cu3 53.94(7) . .
O1 W1 Cu2 127.7(2) . .
S3 W1 Cu2 122.48(7) . .
S1 W1 Cu2 53.42(6) . .
S2 W1 Cu2 53.61(6) . .
Cu3 W1 Cu2 86.24(4) . .
O1 W1 Cu1 123.3(2) . .
S3 W1 Cu1 54.72(7) . .
S1 W1 Cu1 55.10(7) . .
S2 W1 Cu1 125.65(7) . .
Cu3 W1 Cu1 89.06(4) . .
Cu2 W1 Cu1 90.52(4) . .
C2 Cu1 N1 105.7(3) . .
C2 Cu1 S3 114.6(3) . .
N1 Cu1 S3 107.8(2) . .
C2 Cu1 S1 113.0(3) . .
N1 Cu1 S1 112.7(3) . .
S3 Cu1 S1 103.18(9) . .
C2 Cu1 W1 134.6(3) . .
N1 Cu1 W1 119.7(2) . .
S3 Cu1 W1 51.72(6) . .
S1 Cu1 W1 51.70(6) . .
N1' Cu2 C1 0.0(7) 4_575 4_575
N1' Cu2 S1 129.4(2) 4_575 .
C1 Cu2 S1 129.4(2) 4_575 .
N1' Cu2 S2 123.9(2) 4_575 .
C1 Cu2 S2 123.9(2) 4_575 .
S1 Cu2 S2 106.59(9) . .
N1' Cu2 W1 175.8(3) 4_575 .
C1 Cu2 W1 175.8(3) 4_575 .
S1 Cu2 W1 53.08(6) . .
S2 Cu2 W1 53.51(6) . .
C2' Cu3 N2 0.0(8) 2_645 2_645
C2' Cu3 S3 126.3(3) 2_645 .
N2 Cu3 S3 126.3(3) 2_645 .
C2' Cu3 S2 125.9(3) 2_645 .
N2 Cu3 S2 125.9(3) 2_645 .
S3 Cu3 S2 107.52(9) . .
C2' Cu3 W1 176.7(3) 2_645 .
N2 Cu3 W1 176.7(3) 2_645 .
S3 Cu3 W1 53.53(7) . .
S2 Cu3 W1 54.02(6) . .
W1 S1 Cu2 73.50(7) . .
W1 S1 Cu1 73.21(7) . .
Cu2 S1 Cu1 113.94(11) . .
Cu3 S2 W1 72.04(7) . .
Cu3 S2 Cu2 107.79(10) . .
W1 S2 Cu2 72.88(7) . .
W1 S3 Cu3 72.79(7) . .
W1 S3 Cu1 73.56(7) . .
Cu3 S3 Cu1 111.72(10) . .
C1 N1 Cu1 169.2(9) . .
C2 N2 Cu3 178.8(9) . 2_655
N1 C1 Cu2 176.6(9) . 4_576
N2 C2 Cu1 175.3(9) . .
O2 W2 S6 111.2(2) . .
O2 W2 S4 110.4(2) . .
S6 W2 S4 109.15(8) . .
O2 W2 S5 110.4(2) . .
S6 W2 S5 107.49(9) . .
S4 W2 S5 108.05(8) . .
O2 W2 Cu5 125.0(2) . .
S6 W2 Cu5 123.76(7) . .
S4 W2 Cu5 53.63(6) . .
S5 W2 Cu5 54.45(7) . .
O2 W2 Cu6 126.3(2) . .
S6 W2 Cu6 53.68(7) . .
S4 W2 Cu6 123.21(7) . .
S5 W2 Cu6 53.82(7) . .
Cu5 W2 Cu6 89.20(4) . .
O2 W2 Cu4 127.0(2) . .
S6 W2 Cu4 54.36(6) . .
S4 W2 Cu4 54.80(6) . .
S5 W2 Cu4 122.66(7) . .
Cu5 W2 Cu4 88.94(4) . .
Cu6 W2 Cu4 88.27(4) . .
C4 Cu4 N3 104.4(4) . .
C4 Cu4 S6 115.8(3) . .
N3 Cu4 S6 108.2(2) . .
C4 Cu4 S4 113.1(3) . .
N3 Cu4 S4 111.8(3) . .
S6 Cu4 S4 103.69(9) . .
C4 Cu4 W2 132.8(3) . .
N3 Cu4 W2 122.8(3) . .
S6 Cu4 W2 51.90(6) . .
S4 Cu4 W2 51.81(6) . .
N3' Cu5 C3 0.0(6) 4_586 4_586
N3' Cu5 S4 129.9(3) 4_586 .
C3 Cu5 S4 129.9(3) 4_586 .
N3' Cu5 S5 122.5(3) 4_586 .
C3 Cu5 S5 122.5(3) 4_586 .
S4 Cu5 S5 107.27(9) . .
N3' Cu5 W2 173.2(3) 4_586 .
C3 Cu5 W2 173.2(3) 4_586 .
S4 Cu5 W2 53.61(6) . .
S5 Cu5 W2 53.68(6) . .
C4' Cu6 N4 0.0(6) 2_545 2_545
C4' Cu6 S6 126.1(3) 2_545 .
N4 Cu6 S6 126.1(3) 2_545 .
C4' Cu6 S5 126.0(3) 2_545 .
N4 Cu6 S5 126.0(3) 2_545 .
S6 Cu6 S5 107.41(9) . .
C4' Cu6 W2 173.1(3) 2_545 .
N4 Cu6 W2 173.1(3) 2_545 .
S6 Cu6 W2 53.56(7) . .
S5 Cu6 W2 53.86(6) . .
W2 S4 Cu5 72.76(7) . .
W2 S4 Cu4 73.39(7) . .
Cu5 S4 Cu4 111.40(10) . .
Cu6 S5 W2 72.32(7) . .
Cu6 S5 Cu5 111.08(10) . .
W2 S5 Cu5 71.88(7) . .
W2 S6 Cu6 72.77(7) . .
W2 S6 Cu4 73.74(7) . .
Cu6 S6 Cu4 110.98(10) . .
C3 N3 Cu4 166.5(9) . .
C4 N4 Cu6 178.9(10) . 2
N3 C3 Cu5 175.1(8) . 4_585
N4 C4 Cu4 175.1(9) . .
C13 N5 C9 111.1(8) . .
C13 N5 C5 111.5(8) . .
C9 N5 C5 106.7(7) . .
C13 N5 C17 107.3(7) . .
C9 N5 C17 109.5(8) . .
C5 N5 C17 110.8(8) . .
C6 C5 N5 114.5(8) . .
C6 C5 H5A 108.6 . .
N5 C5 H5A 108.6 . .
C6 C5 H5B 108.6 . .
N5 C5 H5B 108.6 . .
H5A C5 H5B 107.6 . .
C5 C6 C7 111.5(9) . .
C5 C6 H6A 109.3 . .
C7 C6 H6A 109.3 . .
C5 C6 H6B 109.3 . .
C7 C6 H6B 109.3 . .
H6A C6 H6B 108.0 . .
C8 C7 C6 113.1(11) . .
C8 C7 H7A 109.0 . .
C6 C7 H7A 109.0 . .
C8 C7 H7B 109.0 . .
C6 C7 H7B 109.0 . .
H7A C7 H7B 107.8 . .
C7 C8 H8A 109.5 . .
C7 C8 H8B 109.5 . .
H8A C8 H8B 109.5 . .
C7 C8 H8C 109.5 . .
H8A C8 H8C 109.5 . .
H8B C8 H8C 109.5 . .
N5 C9 C10 115.6(8) . .
N5 C9 H9A 108.4 . .
C10 C9 H9A 108.4 . .
N5 C9 H9B 108.4 . .
C10 C9 H9B 108.4 . .
H9A C9 H9B 107.4 . .
C11 C10 C9 113.1(11) . .
C11 C10 H10A 109.0 . .
C9 C10 H10A 109.0 . .
C11 C10 H10B 109.0 . .
C9 C10 H10B 109.0 . .
H10A C10 H10B 107.8 . .
C12 C11 C10 113.8(12) . .
C12 C11 H11A 108.8 . .
C10 C11 H11A 108.8 . .
C12 C11 H11B 108.8 . .
C10 C11 H11B 108.8 . .
H11A C11 H11B 107.7 . .
C11 C12 H12A 109.5 . .
C11 C12 H12B 109.5 . .
H12A C12 H12B 109.5 . .
C11 C12 H12C 109.5 . .
H12A C12 H12C 109.5 . .
H12B C12 H12C 109.5 . .
N5 C13 C14 114.2(8) . .
N5 C13 H13A 108.7 . .
C14 C13 H13A 108.7 . .
N5 C13 H13B 108.7 . .
C14 C13 H13B 108.7 . .
H13A C13 H13B 107.6 . .
C15 C14 C13 110.6(10) . .
C15 C14 H14A 109.5 . .
C13 C14 H14A 109.5 . .
C15 C14 H14B 109.5 . .
C13 C14 H14B 109.5 . .
H14A C14 H14B 108.1 . .
C16 C15 C14 112.6(11) . .
C16 C15 H15A 109.1 . .
C14 C15 H15A 109.1 . .
C16 C15 H15B 109.1 . .
C14 C15 H15B 109.1 . .
H15A C15 H15B 107.8 . .
C15 C16 H16A 109.5 . .
C15 C16 H16B 109.5 . .
H16A C16 H16B 109.5 . .
C15 C16 H16C 109.5 . .
H16A C16 H16C 109.5 . .
H16B C16 H16C 109.5 . .
N5 C17 C18 115.8(8) . .
N5 C17 H17A 108.3 . .
C18 C17 H17A 108.3 . .
N5 C17 H17B 108.3 . .
C18 C17 H17B 108.3 . .
H17A C17 H17B 107.4 . .
C19 C18 C17 109.9(9) . .
C19 C18 H18A 109.7 . .
C17 C18 H18A 109.7 . .
C19 C18 H18B 109.7 . .
C17 C18 H18B 109.7 . .
H18A C18 H18B 108.2 . .
C20 C19 C18 110.6(11) . .
C20 C19 H19A 109.5 . .
C18 C19 H19A 109.5 . .
C20 C19 H19B 109.5 . .
C18 C19 H19B 109.5 . .
H19A C19 H19B 108.1 . .
C19 C20 H20A 109.5 . .
C19 C20 H20B 109.5 . .
H20A C20 H20B 109.5 . .
C19 C20 H20C 109.5 . .
H20A C20 H20C 109.5 . .
H20B C20 H20C 109.5 . .
C21 N6 C33 111.1(9) . .
C21 N6 C29 107.4(8) . .
C33 N6 C29 110.7(8) . .
C21 N6 C25 110.7(8) . .
C33 N6 C25 106.3(7) . .
C29 N6 C25 110.7(9) . .
N6 C21 C22 116.0(9) . .
N6 C21 H21A 108.3 . .
C22 C21 H21A 108.3 . .
N6 C21 H21B 108.3 . .
C22 C21 H21B 108.3 . .
H21A C21 H21B 107.4 . .
C23 C22 C21 104.1(11) . .
C23 C22 H22A 110.9 . .
C21 C22 H22A 110.9 . .
C23 C22 H22B 110.9 . .
C21 C22 H22B 110.9 . .
H22A C22 H22B 108.9 . .
C24 C23 C22 108.9(14) . .
C24 C23 H23A 109.9 . .
C22 C23 H23A 109.9 . .
C24 C23 H23B 109.9 . .
C22 C23 H23B 109.9 . .
H23A C23 H23B 108.3 . .
C23 C24 H24A 109.5 . .
C23 C24 H24B 109.5 . .
H24A C24 H24B 109.5 . .
C23 C24 H24C 109.5 . .
H24A C24 H24C 109.5 . .
H24B C24 H24C 109.5 . .
C26 C25 N6 114.9(8) . .
C26 C25 H25A 108.5 . .
N6 C25 H25A 108.5 . .
C26 C25 H25B 108.5 . .
N6 C25 H25B 108.5 . .
H25A C25 H25B 107.5 . .
C27 C26 C25 111.5(10) . .
C27 C26 H26A 109.3 . .
C25 C26 H26A 109.3 . .
C27 C26 H26B 109.3 . .
C25 C26 H26B 109.3 . .
H26A C26 H26B 108.0 . .
C26 C27 C28 112.1(11) . .
C26 C27 H27A 109.2 . .
C28 C27 H27A 109.2 . .
C26 C27 H27B 109.2 . .
C28 C27 H27B 109.2 . .
H27A C27 H27B 107.9 . .
C27 C28 H28A 109.5 . .
C27 C28 H28B 109.5 . .
H28A C28 H28B 109.5 . .
C27 C28 H28C 109.5 . .
H28A C28 H28C 109.5 . .
H28B C28 H28C 109.5 . .
N6 C29 C30 115.4(9) . .
N6 C29 H29A 108.4 . .
C30 C29 H29A 108.4 . .
N6 C29 H29B 108.4 . .
C30 C29 H29B 108.4 . .
H29A C29 H29B 107.5 . .
C31 C30 C29 113.3(10) . .
C31 C30 H30A 108.9 . .
C29 C30 H30A 108.9 . .
C31 C30 H30B 108.9 . .
C29 C30 H30B 108.9 . .
H30A C30 H30B 107.7 . .
C30 C31 C32 111.5(11) . .
C30 C31 H31A 109.3 . .
C32 C31 H31A 109.3 . .
C30 C31 H31B 109.3 . .
C32 C31 H31B 109.3 . .
H31A C31 H31B 108.0 . .
C31 C32 H32A 109.5 . .
C31 C32 H32B 109.5 . .
H32A C32 H32B 109.5 . .
C31 C32 H32C 109.5 . .
H32A C32 H32C 109.5 . .
H32B C32 H32C 109.5 . .
C34 C33 N6 116.0(9) . .
C34 C33 H33A 108.3 . .
N6 C33 H33A 108.3 . .
C34 C33 H33B 108.3 . .
N6 C33 H33B 108.3 . .
H33A C33 H33B 107.4 . .
C33 C34 C35 106.8(11) . .
C33 C34 H34A 110.4 . .
C35 C34 H34A 110.4 . .
C33 C34 H34B 110.4 . .
C35 C34 H34B 110.4 . .
H34A C34 H34B 108.6 . .
C36 C35 C34 112.3(13) . .
C36 C35 H35A 109.1 . .
C34 C35 H35A 109.1 . .
C36 C35 H35B 109.1 . .
C34 C35 H35B 109.1 . .
H35A C35 H35B 107.9 . .
C35 C36 H36A 109.5 . .
C35 C36 H36B 109.5 . .
H36A C36 H36B 109.5 . .
C35 C36 H36C 109.5 . .
H36A C36 H36C 109.5 . .
H36B C36 H36C 109.5 . .

loop_
_geom_bond_atom_site_label_1
_geom_bond_atom_site_label_2
_geom_bond_distance
_geom_bond_site_symmetry_2
W1 O1 1.732(5) .
W1 S3 2.243(2) .
W1 S1 2.247(2) .
W1 S2 2.267(2) .
W1 Cu3 2.6646(12) .
W1 Cu2 2.6945(11) .
W1 Cu1 2.7409(12) .
Cu1 C2 1.934(8) .
Cu1 N1 1.989(7) .
Cu1 S3 2.333(3) .
Cu1 S1 2.348(3) .
Cu2 N1' 1.939(9) 4_575
Cu2 C1 1.939(9) 4_575
Cu2 S1 2.257(2) .
Cu2 S2 2.269(3) .
Cu3 C2' 1.929(11) 2_645
Cu3 N2 1.929(11) 2_645
Cu3 S3 2.247(3) .
Cu3 S2 2.264(3) .
N1 C1 1.133(10) .
N2 C2 1.124(11) .
N2 Cu3 1.929(11) 2_655
C1 Cu2 1.939(9) 4_576
W2 O2 1.722(6) .
W2 S6 2.249(2) .
W2 S4 2.250(2) .
W2 S5 2.263(2) .
W2 Cu5 2.6693(11) .
W2 Cu6 2.6698(12) .
W2 Cu4 2.7434(12) .
Cu4 C4 1.946(8) .
Cu4 N3 1.973(7) .
Cu4 S6 2.322(2) .
Cu4 S4 2.339(3) .
Cu5 N3' 1.940(10) 4_586
Cu5 C3 1.940(10) 4_586
Cu5 S4 2.250(2) .
Cu5 S5 2.285(3) .
Cu6 C4' 1.931(11) 2_545
Cu6 N4 1.931(11) 2_545
Cu6 S6 2.252(3) .
Cu6 S5 2.262(3) .
N3 C3 1.125(10) .
N4 C4 1.130(11) .
N4 Cu6 1.931(11) 2
C3 Cu5 1.940(10) 4_585
N5 C13 1.510(11) .
N5 C9 1.515(12) .
N5 C5 1.524(12) .
N5 C17 1.525(11) .
C5 C6 1.512(14) .
C5 H5A 0.9700 .
C5 H5B 0.9700 .
C6 C7 1.534(14) .
C6 H6A 0.9700 .
C6 H6B 0.9700 .
C7 C8 1.509(15) .
C7 H7A 0.9700 .
C7 H7B 0.9700 .
C8 H8A 0.9600 .
C8 H8B 0.9600 .
C8 H8C 0.9600 .
C9 C10 1.517(14) .
C9 H9A 0.9700 .
C9 H9B 0.9700 .
C10 C11 1.501(15) .
C10 H10A 0.9700 .
C10 H10B 0.9700 .
C11 C12 1.440(17) .
C11 H11A 0.9700 .
C11 H11B 0.9700 .
C12 H12A 0.9600 .
C12 H12B 0.9600 .
C12 H12C 0.9600 .
C13 C14 1.514(13) .
C13 H13A 0.9700 .
C13 H13B 0.9700 .
C14 C15 1.503(14) .
C14 H14A 0.9700 .
C14 H14B 0.9700 .
C15 C16 1.471(13) .
C15 H15A 0.9700 .
C15 H15B 0.9700 .
C16 H16A 0.9600 .
C16 H16B 0.9600 .
C16 H16C 0.9600 .
C17 C18 1.530(13) .
C17 H17A 0.9700 .
C17 H17B 0.9700 .
C18 C19 1.521(13) .
C18 H18A 0.9700 .
C18 H18B 0.9700 .
C19 C20 1.501(15) .
C19 H19A 0.9700 .
C19 H19B 0.9700 .
C20 H20A 0.9600 .
C20 H20B 0.9600 .
C20 H20C 0.9600 .
N6 C21 1.491(13) .
N6 C33 1.509(12) .
N6 C29 1.522(13) .
N6 C25 1.523(12) .
C21 C22 1.522(16) .
C21 H21A 0.9700 .
C21 H21B 0.9700 .
C22 C23 1.506(16) .
C22 H22A 0.9700 .
C22 H22B 0.9700 .
C23 C24 1.452(14) .
C23 H23A 0.9700 .
C23 H23B 0.9700 .
C24 H24A 0.9600 .
C24 H24B 0.9600 .
C24 H24C 0.9600 .
C25 C26 1.518(13) .
C25 H25A 0.9700 .
C25 H25B 0.9700 .
C26 C27 1.506(14) .
C26 H26A 0.9700 .
C26 H26B 0.9700 .
C27 C28 1.521(15) .
C27 H27A 0.9700 .
C27 H27B 0.9700 .
C28 H28A 0.9600 .
C28 H28B 0.9600 .
C28 H28C 0.9600 .
C29 C30 1.524(15) .
C29 H29A 0.9700 .
C29 H29B 0.9700 .
C30 C31 1.516(15) .
C30 H30A 0.9700 .
C30 H30B 0.9700 .
C31 C32 1.521(14) .
C31 H31A 0.9700 .
C31 H31B 0.9700 .
C32 H32A 0.9600 .
C32 H32B 0.9600 .
C32 H32C 0.9600 .
C33 C34 1.498(15) .
C33 H33A 0.9700 .
C33 H33B 0.9700 .
C34 C35 1.563(17) .
C34 H34A 0.9700 .
C34 H34B 0.9700 .
C35 C36 1.475(14) .
C35 H35A 0.9700 .
C35 H35B 0.9700 .
C36 H36A 0.9600 .
C36 H36B 0.9600 .
C36 H36C 0.9600 .
